data_7242444
loop_
_publ_author_name
'Hasuo, Naohiro'
'Takahashi, Kiyonori'
'Hisaki, Ichiro'
'Kokado, Kenta'
'Nakamura, Takayoshi'

_publ_section_title
;
 Molecular motion of halogenated ethylammonium/[18]crown-6 supramolecular
 ions in nickel dithiolate magnetic crystals
;
_journal_issue 14
_journal_name_full CrystEngComm
_journal_page_first 2756
_journal_page_last 2763
_journal_paper_doi 10.1039/D1CE00253H
_journal_volume 23
_journal_year 2021
_chemical_formula_moiety 'C6 Ni S10, C2 H7 Br1 N, C12 H24 O6'
_chemical_formula_sum 'C20 H31 Br N Ni O6 S10'
_chemical_formula_weight 840.68
_space_group_crystal_system triclinic
_space_group_IT_number 2
_space_group_name_Hall '-P 1'
_space_group_name_H-M_alt 'P -1'
_atom_sites_solution_hydrogens geom
_atom_sites_solution_primary dual
_audit_creation_date 2020-11-10
_audit_creation_method
;
Olex2 1.3-ac4
(compiled 2019.10.09 svn.r3662 for Rigaku Oxford Diffraction, GUI svn.r5959)
;
_audit_update_record
;
2020-12-31 deposited with the CCDC.	2021-03-18 downloaded from the CCDC.
;
_cell_angle_alpha 65.106(3)
_cell_angle_beta 80.573(3)
_cell_angle_gamma 78.719(2)
_cell_formula_units_Z 2
_cell_length_a 11.0760(3)
_cell_length_b 12.0662(3)
_cell_length_c 13.7164(5)
_cell_measurement_reflns_used 15238
_cell_measurement_temperature 233
_cell_measurement_theta_max 30.7350
_cell_measurement_theta_min 2.3550
_cell_volume 1623.84(9)
_computing_cell_refinement 'CrysAlisPro 1.171.41.63a (Rigaku OD, 2020)'
_computing_data_collection 'CrysAlisPro 1.171.41.63a (Rigaku OD, 2020)'
_computing_data_reduction 'CrysAlisPro 1.171.41.63a (Rigaku OD, 2020)'
_computing_molecular_graphics 'Olex2 1.3-ac4 (Dolomanov et al., 2009)'
_computing_publication_material 'Olex2 1.3-ac4 (Dolomanov et al., 2009)'
_computing_structure_refinement 'ShelXL 2018/3 (Sheldrick, 2015)'
_computing_structure_solution 'ShelXT n/a (Sheldrick, 2015)'
_diffrn_ambient_temperature 233
_diffrn_detector 'Hybrid Pixel Array Detector'
_diffrn_detector_area_resol_mean 10.0000
_diffrn_detector_type HyPix
_diffrn_measured_fraction_theta_full 1.000
_diffrn_measured_fraction_theta_max 0.828
_diffrn_measurement_details
;
List of Runs (angles in degrees, time in seconds):

  # Type    Start    End  Width  t~exp~   \w     \q     \k     \f   Frames
#--------------------------------------------------------------------------
  1  \w    -50.00  18.00   0.50    1.12    --    5.18 -29.00 128.67  136
  2  \w    -68.00  19.00   0.50    1.12    --    5.18 -33.00  -0.06  174
  3  \w    -69.00  19.00   0.50    1.12    --    5.18 -28.00  79.65  176
  4  \w    -70.00  18.00   0.50    1.12    --    5.18 -19.00 -60.00  176
  5  \w    -33.00  19.00   0.50    1.12    --    5.18 -33.00-124.12  104
  6  \w    -68.00 -38.00   0.50    1.12    --    5.18 -33.00-124.12   60
  7  \w    -45.00  19.00   0.50    1.12    --    5.18 -28.00-179.69  128
  8  \w    -18.00  27.00   0.50    1.12    --   -4.95 -99.00  90.00   90
  9  \w    -73.00  14.00   0.50    1.12    --   -4.95 -77.00  30.00  174
 10  \w     -7.00  29.00   0.50    1.12    --   -4.95 -99.00-120.00   72
 11  \w    -18.00  28.00   0.50    1.12    --   -4.95 -99.00-180.00   92
;
_diffrn_measurement_device 'four-circle diffractometer'
_diffrn_measurement_device_type 'XtaLAB Synergy R, HyPix'
_diffrn_measurement_method '\w scans'
_diffrn_measurement_specimen_support 'Mitegen 50um'
_diffrn_orient_matrix_type 'CrysAlisPro convention (1999,Acta A55,543-557)'
_diffrn_orient_matrix_UB_11 0.0298907000
_diffrn_orient_matrix_UB_12 0.0037518000
_diffrn_orient_matrix_UB_13 0.0402425000
_diffrn_orient_matrix_UB_21 -0.0295532000
_diffrn_orient_matrix_UB_22 -0.0491029000
_diffrn_orient_matrix_UB_23 0.0400775000
_diffrn_orient_matrix_UB_31 0.0503329000
_diffrn_orient_matrix_UB_32 -0.0431323000
_diffrn_orient_matrix_UB_33 -0.0071958000
_diffrn_radiation_collimation 0.3
_diffrn_radiation_monochromator mirror
_diffrn_radiation_probe x-ray
_diffrn_radiation_type 'Mo K\a'
_diffrn_radiation_wavelength 0.71073
_diffrn_reflns_av_R_equivalents 0.0755
_diffrn_reflns_av_unetI/netI 0.0651
_diffrn_reflns_Laue_measured_fraction_full 1.000
_diffrn_reflns_Laue_measured_fraction_max 0.828
_diffrn_reflns_limit_h_max 15
_diffrn_reflns_limit_h_min -15
_diffrn_reflns_limit_k_max 17
_diffrn_reflns_limit_k_min -17
_diffrn_reflns_limit_l_max 19
_diffrn_reflns_limit_l_min -19
_diffrn_reflns_number 40270
_diffrn_reflns_point_group_measured_fraction_full 1.000
_diffrn_reflns_point_group_measured_fraction_max 0.828
_diffrn_reflns_theta_full 25.242
_diffrn_reflns_theta_max 31.058
_diffrn_reflns_theta_min 1.880
_diffrn_source 'micro-focus sealed X-ray tube'
_diffrn_source_current 24.0
_diffrn_source_power 1.2
_diffrn_source_target Mo
_diffrn_source_type 'Mova (Mo) X-ray Source'
_diffrn_source_voltage 50.0
_exptl_absorpt_coefficient_mu 2.507
_exptl_absorpt_correction_T_max 1.00000
_exptl_absorpt_correction_T_min 0.34127
_exptl_absorpt_correction_type multi-scan
_exptl_absorpt_process_details
;
CrysAlisPro 1.171.41.63a (Rigaku Oxford Diffraction, 2020)
Empirical absorption correction using spherical harmonics,
 implemented in SCALE3 ABSPACK scaling algorithm.
;
_exptl_crystal_colour black
_exptl_crystal_colour_primary black
_exptl_crystal_density_diffrn 1.719
_exptl_crystal_description block
_exptl_crystal_F_000 858
_exptl_crystal_size_max 0.2
_exptl_crystal_size_mid 0.1
_exptl_crystal_size_min 0.1
_refine_diff_density_max 0.617
_refine_diff_density_min -0.416
_refine_diff_density_rms 0.075
_refine_ls_extinction_method none
_refine_ls_goodness_of_fit_ref 1.019
_refine_ls_hydrogen_treatment constr
_refine_ls_matrix_type full
_refine_ls_number_parameters 393
_refine_ls_number_reflns 8614
_refine_ls_number_restraints 19
_refine_ls_restrained_S_all 1.020
_refine_ls_R_factor_all 0.0766
_refine_ls_R_factor_gt 0.0405
_refine_ls_shift/su_max 0.001
_refine_ls_shift/su_mean 0.000
_refine_ls_structure_factor_coef Fsqd
_refine_ls_weighting_details 'w=1/[\s^2^(Fo^2^)+(0.0416P)^2^+0.0911P] where P=(Fo^2^+2Fc^2^)/3'
_refine_ls_weighting_scheme calc
_refine_ls_wR_factor_gt 0.0923
_refine_ls_wR_factor_ref 0.1033
_reflns_Friedel_coverage 0.000
_reflns_number_gt 5728
_reflns_number_total 8614
_reflns_threshold_expression 'I > 2\s(I)'
_cod_data_source_file d1ce00253h3.cif
_cod_data_source_block 233k
_cod_depositor_comments 'Adding full bibliography for 7242434--7242480.cif.'
_cod_database_code 7242444
_shelx_shelxl_version_number 2018/3
_chemical_oxdiff_formula BrCHNONiS
_chemical_oxdiff_usercomment 223K
_shelx_space_group_comment
;
The symmetry employed for this shelxl refinement is uniquely defined
by the following loop, which should always be used as a source of
symmetry information in preference to the above space-group names.
They are only intended as comments.
;
_shelx_estimated_absorpt_t_max 0.788
_shelx_estimated_absorpt_t_min 0.634
_reflns_odcompleteness_completeness 99.95
_reflns_odcompleteness_iscentric 1
_reflns_odcompleteness_theta 26.32
_olex2_refinement_description
;
1. Fixed Uiso
 At 1.2 times of:
  All C(H,H) groups, All N(H,H,H,H,H,H) groups
2. Uiso/Uaniso restraints and constraints
C9 \\sim C16 \\sim N1: within 2A with sigma of 0.04 and sigma for terminal
atoms of 0.08 within 2A
C2 \\sim C1 \\sim N1: within 2A with sigma of 0.04 and sigma for terminal atoms
of 0.08 within 2A
C1A \\sim N1: within 2A with sigma of 0.04 and sigma for terminal atoms of 0.08
within 2A
3. Others
 1*[Sof(Br1)]+1*[Sof(Br1B)]+1*[Sof(Br1A)]=1 with esd of 0.0001
 Sof(H1BD)=Sof(H1BE)=Sof(H1BF)=Sof(C1A)=Sof(H1AD)=Sof(H1AE)=Sof(C2A)=Sof(H2AA)=
 Sof(H2AB)=1-FVAR(1)
 Sof(H1AA)=Sof(H1AB)=Sof(H1AC)=Sof(C1)=Sof(H1A)=Sof(H1B)=Sof(C2)=Sof(H2A)=
 Sof(H2B)=FVAR(1)
4.a Secondary CH2 refined with riding coordinates:
 C10(H10A,H10B), C8(H8A,H8B), C11(H11A,H11B), C12(H12A,H12B), C9(H9A,H9B),
 C14(H14A,H14B), C3(H3A,H3B), C13(H13A,H13B), C7(H7A,H7B), C4(H4A,H4B), C6(H6A,
 H6B), C5(H5A,H5B), C1A(H1AD,H1AE), C1(H1A,H1B), C2(H2A,H2B), C2A(H2AA,H2AB)
4.b Idealised Me refined as rotating group:
 N1(H1BD,H1BE,H1BF), N1(H1AA,H1AB,H1AC)
;
_olex2_exptl_crystal_mounting_method loop
_olex2_submission_special_instructions 'No special instructions were received'
_oxdiff_exptl_absorpt_empirical_details
;
Empirical correction (ABSPACK) includes:
- Absorption correction using spherical harmonics
- Frame scaling
;
_oxdiff_exptl_absorpt_empirical_full_max 2.184
_oxdiff_exptl_absorpt_empirical_full_min 0.427

loop_
_space_group_symop_operation_xyz
'x, y, z'
'-x, -y, -z'

loop_
_atom_site_label
_atom_site_type_symbol
_atom_site_fract_x
_atom_site_fract_y
_atom_site_fract_z
_atom_site_U_iso_or_equiv
_atom_site_adp_type
_atom_site_occupancy
_atom_site_site_symmetry_order
_atom_site_calc_flag
_atom_site_refinement_flags_posn
_atom_site_refinement_flags_adp
_atom_site_refinement_flags_occupancy
_atom_site_disorder_assembly
_atom_site_disorder_group
Ni1 Ni 0.13485(3) 0.46462(2) 0.88379(2) 0.03078(9) Uani 1 1 d . . . . .
S1 S 0.10176(5) 0.33976(5) 0.81785(5) 0.03384(14) Uani 1 1 d . . . . .
S3 S 0.20872(6) 0.07211(5) 0.86760(5) 0.03568(15) Uani 1 1 d . . . . .
S9 S 0.05493(6) 0.84442(5) 0.92222(5) 0.03659(15) Uani 1 1 d . . . . .
S4 S 0.35724(6) 0.06189(5) 1.02590(5) 0.03676(15) Uani 1 1 d . . . . .
S2 S 0.26562(6) 0.32824(5) 0.98965(5) 0.03839(16) Uani 1 1 d . . . . .
S7 S 0.16170(6) 0.58161(5) 0.95876(5) 0.03856(16) Uani 1 1 d . . . . .
S6 S 0.01184(6) 0.60795(6) 0.77344(6) 0.04032(16) Uani 1 1 d . . . . .
S8 S -0.07877(6) 0.87273(6) 0.74794(6) 0.04578(18) Uani 1 1 d . . . . .
S5 S 0.36371(7) -0.16423(6) 0.98932(6) 0.04741(18) Uani 1 1 d . . . . .
S10 S -0.09185(7) 1.08614(6) 0.80742(7) 0.0547(2) Uani 1 1 d . . . . .
Br1A Br 0.07661(7) 0.14544(9) 0.53778(9) 0.0650(4) Uani 0.4244(16) 1 d . . P A 3
O5 O 0.36104(16) 0.39251(16) 0.62002(15) 0.0430(4) Uani 1 1 d . . . . .
O6 O 0.57144(16) 0.22169(16) 0.62553(14) 0.0458(4) Uani 1 1 d . . . . .
O4 O 0.25732(15) 0.53250(17) 0.42244(15) 0.0467(5) Uani 1 1 d . . . . .
O1 O 0.64564(16) 0.14035(18) 0.45892(15) 0.0486(5) Uani 1 1 d . . . . .
N1 N 0.40015(19) 0.2889(2) 0.46283(18) 0.0450(5) Uani 1 1 d . U . . .
H1BD H 0.342346 0.344745 0.421895 0.054 Uiso 0.477(8) 1 calc R U P B 2
H1BE H 0.463681 0.269646 0.419967 0.054 Uiso 0.477(8) 1 calc R U P B 2
H1BF H 0.427604 0.320716 0.502397 0.054 Uiso 0.477(8) 1 calc R U P B 2
H1AA H 0.401235 0.345312 0.394196 0.054 Uiso 0.523(8) 1 calc R U P B 1
H1AB H 0.477561 0.251018 0.477481 0.054 Uiso 0.523(8) 1 calc R U P B 1
H1AC H 0.369794 0.326516 0.507893 0.054 Uiso 0.523(8) 1 calc R U P B 1
O3 O 0.31964(17) 0.46015(19) 0.25525(16) 0.0558(5) Uani 1 1 d . . . . .
O2 O 0.54586(19) 0.3042(2) 0.26469(17) 0.0644(6) Uani 1 1 d . . . . .
C19 C 0.0706(2) 0.7161(2) 0.8913(2) 0.0314(5) Uani 1 1 d . . . . .
C15 C 0.1985(2) 0.20809(19) 0.88568(19) 0.0305(5) Uani 1 1 d . . . . .
C16 C 0.2681(2) 0.2026(2) 0.96001(19) 0.0311(5) Uani 1 1 d . . . . .
C18 C 0.0059(2) 0.7280(2) 0.8107(2) 0.0348(5) Uani 1 1 d . . . . .
C20 C -0.0416(2) 0.9419(2) 0.8248(2) 0.0399(6) Uani 1 1 d . . . . .
C17 C 0.3123(2) -0.0174(2) 0.9623(2) 0.0347(5) Uani 1 1 d . . . . .
C10 C 0.3040(3) 0.5182(3) 0.5893(2) 0.0491(7) Uani 1 1 d . . . . .
H10A H 0.365518 0.573705 0.549401 0.059 Uiso 1 1 calc R U . . .
H10B H 0.270127 0.533490 0.653856 0.059 Uiso 1 1 calc R U . . .
C8 C 0.1725(2) 0.5651(3) 0.3448(2) 0.0519(7) Uani 1 1 d . . . . .
H8A H 0.122023 0.644455 0.336140 0.062 Uiso 1 1 calc R U . . .
H8B H 0.117472 0.502373 0.368073 0.062 Uiso 1 1 calc R U . . .
C11 C 0.4509(3) 0.3612(3) 0.6939(2) 0.0475(7) Uani 1 1 d . . . . .
H11A H 0.411633 0.371406 0.759663 0.057 Uiso 1 1 calc R U . . .
H11B H 0.514463 0.415900 0.661584 0.057 Uiso 1 1 calc R U . . .
C12 C 0.5083(3) 0.2305(3) 0.7210(2) 0.0510(7) Uani 1 1 d . . . . .
H12A H 0.566397 0.205413 0.775815 0.061 Uiso 1 1 calc R U . . .
H12B H 0.444414 0.176135 0.749843 0.061 Uiso 1 1 calc R U . . .
C9 C 0.2029(2) 0.5421(3) 0.5201(2) 0.0514(7) Uani 1 1 d . . . . .
H9A H 0.145342 0.481637 0.557289 0.062 Uiso 1 1 calc R U . . .
H9B H 0.156816 0.624803 0.505028 0.062 Uiso 1 1 calc R U . . .
C14 C 0.7217(3) 0.1162(3) 0.5414(3) 0.0590(8) Uani 1 1 d . . . . .
H14A H 0.770823 0.183446 0.519725 0.071 Uiso 1 1 calc R U . . .
H14B H 0.778546 0.039437 0.553047 0.071 Uiso 1 1 calc R U . . .
C3 C 0.7129(3) 0.1710(3) 0.3555(3) 0.0559(8) Uani 1 1 d . . . . .
H3A H 0.777812 0.102390 0.356835 0.067 Uiso 1 1 calc R U . . .
H3B H 0.752622 0.243870 0.337476 0.067 Uiso 1 1 calc R U . . .
C13 C 0.6432(3) 0.1050(3) 0.6426(3) 0.0600(8) Uani 1 1 d . . . . .
H13A H 0.589088 0.042333 0.661632 0.072 Uiso 1 1 calc R U . . .
H13B H 0.695068 0.080383 0.701818 0.072 Uiso 1 1 calc R U . . .
C7 C 0.2442(3) 0.5740(3) 0.2412(2) 0.0521(7) Uani 1 1 d . . . . .
H7A H 0.187477 0.594541 0.186245 0.063 Uiso 1 1 calc R U . . .
H7B H 0.295913 0.639776 0.216410 0.063 Uiso 1 1 calc R U . . .
C4 C 0.6299(3) 0.1962(3) 0.2736(3) 0.0629(9) Uani 1 1 d . . . . .
H4A H 0.677705 0.208146 0.204038 0.076 Uiso 1 1 calc R U . . .
H4B H 0.584603 0.126250 0.294460 0.076 Uiso 1 1 calc R U . . .
C6 C 0.4027(3) 0.4691(4) 0.1628(3) 0.0733(11) Uani 1 1 d . . . . .
H6A H 0.460820 0.525960 0.151527 0.088 Uiso 1 1 calc R U . . .
H6B H 0.356606 0.501760 0.098893 0.088 Uiso 1 1 calc R U . . .
C5 C 0.4711(4) 0.3461(4) 0.1776(3) 0.0890(13) Uani 1 1 d . . . . .
H5A H 0.412867 0.288054 0.193010 0.107 Uiso 1 1 calc R U . . .
H5B H 0.523298 0.350769 0.111391 0.107 Uiso 1 1 calc R U . . .
C1A C 0.3407(9) 0.1661(9) 0.5421(8) 0.069(2) Uani 0.477(8) 1 d . U P B 2
H1AD H 0.348605 0.111828 0.503982 0.083 Uiso 0.477(8) 1 calc R U P B 2
H1AE H 0.389064 0.122369 0.604685 0.083 Uiso 0.477(8) 1 calc R U P B 2
C1 C 0.3274(11) 0.2038(10) 0.4763(14) 0.144(6) Uani 0.523(8) 1 d . U P B 1
H1A H 0.376352 0.152650 0.440150 0.173 Uiso 0.523(8) 1 calc R U P B 1
H1B H 0.323933 0.150926 0.553665 0.173 Uiso 0.523(8) 1 calc R U P B 1
Br1B Br 0.10538(8) 0.22724(10) 0.47400(9) 0.0560(4) Uani 0.3632(15) 1 d . . P B 2
Br1 Br 0.1199(2) 0.2049(2) 0.5687(2) 0.0863(11) Uani 0.2124(16) 1 d . . P B 1
C2 C 0.2179(8) 0.2193(9) 0.4514(8) 0.123(5) Uani 0.523(8) 1 d . U P B 1
H2A H 0.208413 0.156779 0.426223 0.147 Uiso 0.523(8) 1 calc R U P B 1
H2B H 0.198537 0.301162 0.393926 0.147 Uiso 0.523(8) 1 calc R U P B 1
C2A C 0.2149(7) 0.1863(7) 0.5798(6) 0.063(2) Uani 0.477(8) 1 d . . P B 2
H2AA H 0.203184 0.253217 0.604602 0.076 Uiso 0.477(8) 1 calc R U P B 2
H2AB H 0.194364 0.111547 0.641887 0.076 Uiso 0.477(8) 1 calc R U P B 2

loop_
_atom_site_aniso_label
_atom_site_aniso_U_11
_atom_site_aniso_U_22
_atom_site_aniso_U_33
_atom_site_aniso_U_23
_atom_site_aniso_U_13
_atom_site_aniso_U_12
Ni1 0.03317(16) 0.02146(15) 0.03582(18) -0.01078(13) -0.00906(13) 0.00353(12)
S1 0.0368(3) 0.0247(3) 0.0384(3) -0.0106(3) -0.0136(3) 0.0030(2)
S3 0.0409(3) 0.0247(3) 0.0433(4) -0.0147(3) -0.0111(3) -0.0003(2)
S9 0.0404(3) 0.0246(3) 0.0445(4) -0.0148(3) -0.0081(3) 0.0017(2)
S4 0.0426(3) 0.0256(3) 0.0408(4) -0.0140(3) -0.0153(3) 0.0093(2)
S2 0.0461(3) 0.0268(3) 0.0455(4) -0.0182(3) -0.0199(3) 0.0094(3)
S7 0.0458(3) 0.0254(3) 0.0452(4) -0.0144(3) -0.0207(3) 0.0077(3)
S6 0.0466(4) 0.0287(3) 0.0483(4) -0.0177(3) -0.0214(3) 0.0082(3)
S8 0.0496(4) 0.0290(3) 0.0566(4) -0.0161(3) -0.0247(3) 0.0131(3)
S5 0.0609(4) 0.0242(3) 0.0567(4) -0.0187(3) -0.0155(3) 0.0089(3)
S10 0.0552(4) 0.0278(3) 0.0782(6) -0.0226(4) -0.0162(4) 0.0119(3)
Br1A 0.0424(4) 0.0521(6) 0.0925(8) -0.0246(6) 0.0025(4) -0.0062(4)
O5 0.0432(10) 0.0450(10) 0.0448(11) -0.0224(9) -0.0052(8) -0.0040(8)
O6 0.0478(10) 0.0435(10) 0.0372(10) -0.0098(9) -0.0106(8) 0.0039(8)
O4 0.0366(9) 0.0536(11) 0.0472(11) -0.0209(10) -0.0097(8) 0.0059(8)
O1 0.0421(10) 0.0525(11) 0.0466(12) -0.0163(10) -0.0122(9) 0.0019(9)
N1 0.0401(12) 0.0469(13) 0.0499(14) -0.0239(11) -0.0146(10) 0.0083(10)
O3 0.0490(11) 0.0645(13) 0.0513(12) -0.0243(11) -0.0191(10) 0.0124(10)
O2 0.0660(13) 0.0802(15) 0.0458(12) -0.0339(12) -0.0178(10) 0.0227(12)
C19 0.0309(11) 0.0229(11) 0.0379(14) -0.0120(10) -0.0029(10) 0.0010(9)
C15 0.0309(11) 0.0209(10) 0.0367(13) -0.0110(10) -0.0017(10) 0.0003(9)
C16 0.0321(11) 0.0209(10) 0.0365(13) -0.0105(10) -0.0038(10) 0.0029(9)
C18 0.0331(12) 0.0242(11) 0.0447(15) -0.0136(11) -0.0067(11) 0.0032(10)
C20 0.0365(13) 0.0299(12) 0.0483(16) -0.0143(12) -0.0045(12) 0.0038(10)
C17 0.0376(12) 0.0253(11) 0.0378(14) -0.0120(10) -0.0037(11) 0.0015(10)
C10 0.0558(17) 0.0434(15) 0.0501(18) -0.0246(14) 0.0052(14) -0.0065(13)
C8 0.0377(14) 0.0465(16) 0.0619(19) -0.0144(15) -0.0159(13) 0.0077(12)
C11 0.0484(15) 0.0624(19) 0.0375(15) -0.0250(14) -0.0032(12) -0.0101(14)
C12 0.0532(16) 0.0599(18) 0.0352(15) -0.0120(14) -0.0073(13) -0.0114(14)
C9 0.0427(15) 0.0475(16) 0.0594(19) -0.0240(15) 0.0017(14) 0.0048(13)
C14 0.0492(16) 0.0554(18) 0.073(2) -0.0302(17) -0.0278(16) 0.0197(14)
C3 0.0485(16) 0.0518(17) 0.059(2) -0.0227(16) -0.0013(15) 0.0091(14)
C13 0.070(2) 0.0463(17) 0.0526(19) -0.0097(15) -0.0298(16) 0.0135(15)
C7 0.0461(15) 0.0531(17) 0.0516(18) -0.0142(14) -0.0221(14) 0.0044(13)
C4 0.0652(19) 0.068(2) 0.055(2) -0.0334(17) -0.0025(16) 0.0101(17)
C6 0.071(2) 0.100(3) 0.0432(19) -0.0302(19) -0.0248(16) 0.020(2)
C5 0.092(3) 0.121(3) 0.064(2) -0.059(2) -0.036(2) 0.035(2)
C1A 0.087(6) 0.067(6) 0.062(5) -0.025(5) -0.017(5) -0.023(5)
C1 0.117(8) 0.098(7) 0.167(12) 0.038(8) -0.062(8) -0.074(6)
Br1B 0.0412(5) 0.0632(7) 0.0632(8) -0.0230(6) -0.0179(4) -0.0014(4)
Br1 0.0589(14) 0.0879(16) 0.0941(19) -0.0311(13) 0.0149(11) -0.0016(11)
C2 0.096(7) 0.106(7) 0.121(8) 0.032(6) -0.054(6) -0.058(5)
C2A 0.050(5) 0.082(5) 0.077(6) -0.050(5) -0.008(4) -0.009(4)

loop_
_atom_type_symbol
_atom_type_description
_atom_type_scat_dispersion_real
_atom_type_scat_dispersion_imag
_atom_type_scat_source
C C 0.0033 0.0016 'International Tables Vol C Tables 4.2.6.8 and 6.1.1.4'
H H 0.0000 0.0000 'International Tables Vol C Tables 4.2.6.8 and 6.1.1.4'
Br Br -0.2901 2.4595 'International Tables Vol C Tables 4.2.6.8 and 6.1.1.4'
N N 0.0061 0.0033 'International Tables Vol C Tables 4.2.6.8 and 6.1.1.4'
Ni Ni 0.3393 1.1124 'International Tables Vol C Tables 4.2.6.8 and 6.1.1.4'
O O 0.0106 0.0060 'International Tables Vol C Tables 4.2.6.8 and 6.1.1.4'
S S 0.1246 0.1234 'International Tables Vol C Tables 4.2.6.8 and 6.1.1.4'

loop_
_geom_angle_atom_site_label_1
_geom_angle_atom_site_label_2
_geom_angle_atom_site_label_3
_geom_angle
_geom_angle_site_symmetry_1
_geom_angle_site_symmetry_3
_geom_angle_publ_flag
S2 Ni1 S1 93.31(2) . . ?
S2 Ni1 S6 176.76(3) . . ?
S7 Ni1 S1 176.36(3) . . ?
S7 Ni1 S2 85.42(2) . . ?
S7 Ni1 S6 93.08(2) . . ?
S6 Ni1 S1 88.36(2) . . ?
C15 S1 Ni1 101.75(8) . . ?
C17 S3 C15 97.28(11) . . ?
C20 S9 C19 97.26(12) . . ?
C17 S4 C16 97.13(11) . . ?
C16 S2 Ni1 101.99(8) . . ?
C19 S7 Ni1 102.49(9) . . ?
C18 S6 Ni1 101.87(9) . . ?
C20 S8 C18 97.74(12) . . ?
C11 O5 C10 111.5(2) . . ?
C12 O6 C13 113.8(2) . . ?
C8 O4 C9 113.9(2) . . ?
C14 O1 C3 112.6(2) . . ?
H1BD N1 H1BE 109.5 . . ?
H1BD N1 H1BF 109.5 . . ?
H1BE N1 H1BF 109.5 . . ?
H1AA N1 H1AB 109.5 . . ?
H1AA N1 H1AC 109.5 . . ?
H1AB N1 H1AC 109.5 . . ?
C1A N1 H1BD 109.5 . . ?
C1A N1 H1BE 109.5 . . ?
C1A N1 H1BF 109.5 . . ?
C1 N1 H1AA 109.5 . . ?
C1 N1 H1AB 109.5 . . ?
C1 N1 H1AC 109.5 . . ?
C7 O3 C6 111.8(2) . . ?
C4 O2 C5 113.1(2) . . ?
S7 C19 S9 122.10(15) . . ?
C18 C19 S9 116.62(17) . . ?
C18 C19 S7 121.28(18) . . ?
S1 C15 S3 122.71(15) . . ?
C16 C15 S1 121.60(17) . . ?
C16 C15 S3 115.64(17) . . ?
S2 C16 S4 122.00(15) . . ?
C15 C16 S4 116.64(17) . . ?
C15 C16 S2 121.35(17) . . ?
S6 C18 S8 123.45(15) . . ?
C19 C18 S6 121.27(17) . . ?
C19 C18 S8 115.27(18) . . ?
S9 C20 S8 113.08(13) . . ?
S10 C20 S9 122.76(17) . . ?
S10 C20 S8 124.15(16) . . ?
S4 C17 S3 113.30(12) . . ?
S5 C17 S3 123.71(15) . . ?
S5 C17 S4 122.99(15) . . ?
O5 C10 H10A 109.9 . . ?
O5 C10 H10B 109.9 . . ?
O5 C10 C9 109.0(2) . . ?
H10A C10 H10B 108.3 . . ?
C9 C10 H10A 109.9 . . ?
C9 C10 H10B 109.9 . . ?
O4 C8 H8A 110.1 . . ?
O4 C8 H8B 110.1 . . ?
O4 C8 C7 108.0(2) . . ?
H8A C8 H8B 108.4 . . ?
C7 C8 H8A 110.1 . . ?
C7 C8 H8B 110.1 . . ?
O5 C11 H11A 109.9 . . ?
O5 C11 H11B 109.9 . . ?
O5 C11 C12 108.8(2) . . ?
H11A C11 H11B 108.3 . . ?
C12 C11 H11A 109.9 . . ?
C12 C11 H11B 109.9 . . ?
O6 C12 C11 108.1(2) . . ?
O6 C12 H12A 110.1 . . ?
O6 C12 H12B 110.1 . . ?
C11 C12 H12A 110.1 . . ?
C11 C12 H12B 110.1 . . ?
H12A C12 H12B 108.4 . . ?
O4 C9 C10 108.1(2) . . ?
O4 C9 H9A 110.1 . . ?
O4 C9 H9B 110.1 . . ?
C10 C9 H9A 110.1 . . ?
C10 C9 H9B 110.1 . . ?
H9A C9 H9B 108.4 . . ?
O1 C14 H14A 109.8 . . ?
O1 C14 H14B 109.8 . . ?
O1 C14 C13 109.5(2) . . ?
H14A C14 H14B 108.2 . . ?
C13 C14 H14A 109.8 . . ?
C13 C14 H14B 109.8 . . ?
O1 C3 H3A 109.6 . . ?
O1 C3 H3B 109.6 . . ?
O1 C3 C4 110.2(2) . . ?
H3A C3 H3B 108.1 . . ?
C4 C3 H3A 109.6 . . ?
C4 C3 H3B 109.6 . . ?
O6 C13 C14 107.9(2) . . ?
O6 C13 H13A 110.1 . . ?
O6 C13 H13B 110.1 . . ?
C14 C13 H13A 110.1 . . ?
C14 C13 H13B 110.1 . . ?
H13A C13 H13B 108.4 . . ?
O3 C7 C8 109.7(2) . . ?
O3 C7 H7A 109.7 . . ?
O3 C7 H7B 109.7 . . ?
C8 C7 H7A 109.7 . . ?
C8 C7 H7B 109.7 . . ?
H7A C7 H7B 108.2 . . ?
O2 C4 C3 108.5(3) . . ?
O2 C4 H4A 110.0 . . ?
O2 C4 H4B 110.0 . . ?
C3 C4 H4A 110.0 . . ?
C3 C4 H4B 110.0 . . ?
H4A C4 H4B 108.4 . . ?
O3 C6 H6A 109.7 . . ?
O3 C6 H6B 109.7 . . ?
O3 C6 C5 109.6(3) . . ?
H6A C6 H6B 108.2 . . ?
C5 C6 H6A 109.7 . . ?
C5 C6 H6B 109.7 . . ?
O2 C5 C6 109.4(3) . . ?
O2 C5 H5A 109.8 . . ?
O2 C5 H5B 109.8 . . ?
C6 C5 H5A 109.8 . . ?
C6 C5 H5B 109.8 . . ?
H5A C5 H5B 108.3 . . ?
N1 C1A H1AD 108.5 . . ?
N1 C1A H1AE 108.5 . . ?
H1AD C1A H1AE 107.5 . . ?
C2A C1A N1 115.3(7) . . ?
C2A C1A H1AD 108.5 . . ?
C2A C1A H1AE 108.5 . . ?
N1 C1 H1A 104.8 . . ?
N1 C1 H1B 104.8 . . ?
H1A C1 H1B 105.8 . . ?
C2 C1 N1 129.8(10) . . ?
C2 C1 H1A 104.8 . . ?
C2 C1 H1B 104.8 . . ?
C1 C2 Br1 106.4(11) . . ?
C1 C2 H2A 110.5 . . ?
C1 C2 H2B 110.5 . . ?
Br1 C2 H2A 110.5 . . ?
Br1 C2 H2B 110.5 . . ?
H2A C2 H2B 108.6 . . ?
C1A C2A Br1B 113.3(6) . . ?
C1A C2A H2AA 108.9 . . ?
C1A C2A H2AB 108.9 . . ?
Br1B C2A H2AA 108.9 . . ?
Br1B C2A H2AB 108.9 . . ?
H2AA C2A H2AB 107.7 . . ?

loop_
_geom_bond_atom_site_label_1
_geom_bond_atom_site_label_2
_geom_bond_distance
_geom_bond_site_symmetry_2
_geom_bond_publ_flag
Ni1 S1 2.1665(7) . ?
Ni1 S2 2.1585(7) . ?
Ni1 S7 2.1505(7) . ?
Ni1 S6 2.1652(7) . ?
S1 C15 1.719(2) . ?
S3 C15 1.740(2) . ?
S3 C17 1.730(2) . ?
S9 C19 1.741(2) . ?
S9 C20 1.723(3) . ?
S4 C16 1.737(2) . ?
S4 C17 1.719(3) . ?
S2 C16 1.721(2) . ?
S7 C19 1.706(2) . ?
S6 C18 1.714(2) . ?
S8 C18 1.741(2) . ?
S8 C20 1.730(3) . ?
S5 C17 1.650(2) . ?
S10 C20 1.646(2) . ?
O5 C10 1.432(3) . ?
O5 C11 1.422(3) . ?
O6 C12 1.416(3) . ?
O6 C13 1.419(3) . ?
O4 C8 1.415(3) . ?
O4 C9 1.418(3) . ?
O1 C14 1.419(3) . ?
O1 C3 1.422(3) . ?
N1 H1BD 0.9000 . ?
N1 H1BE 0.9000 . ?
N1 H1BF 0.9000 . ?
N1 H1AA 0.9000 . ?
N1 H1AB 0.9000 . ?
N1 H1AC 0.9000 . ?
N1 C1A 1.613(10) . ?
N1 C1 1.361(10) . ?
O3 C7 1.416(3) . ?
O3 C6 1.417(4) . ?
O2 C4 1.417(4) . ?
O2 C5 1.421(4) . ?
C19 C18 1.357(4) . ?
C15 C16 1.349(3) . ?
C10 H10A 0.9800 . ?
C10 H10B 0.9800 . ?
C10 C9 1.493(4) . ?
C8 H8A 0.9800 . ?
C8 H8B 0.9800 . ?
C8 C7 1.482(4) . ?
C11 H11A 0.9800 . ?
C11 H11B 0.9800 . ?
C11 C12 1.491(4) . ?
C12 H12A 0.9800 . ?
C12 H12B 0.9800 . ?
C9 H9A 0.9800 . ?
C9 H9B 0.9800 . ?
C14 H14A 0.9800 . ?
C14 H14B 0.9800 . ?
C14 C13 1.480(4) . ?
C3 H3A 0.9800 . ?
C3 H3B 0.9800 . ?
C3 C4 1.464(4) . ?
C13 H13A 0.9800 . ?
C13 H13B 0.9800 . ?
C7 H7A 0.9800 . ?
C7 H7B 0.9800 . ?
C4 H4A 0.9800 . ?
C4 H4B 0.9800 . ?
C6 H6A 0.9800 . ?
C6 H6B 0.9800 . ?
C6 C5 1.475(5) . ?
C5 H5A 0.9800 . ?
C5 H5B 0.9800 . ?
C1A H1AD 0.9800 . ?
C1A H1AE 0.9800 . ?
C1A C2A 1.416(12) . ?
C1 H1A 0.9800 . ?
C1 H1B 0.9800 . ?
C1 C2 1.272(13) . ?
Br1B C2A 1.887(7) . ?
Br1 C2 1.750(11) . ?
C2 H2A 0.9800 . ?
C2 H2B 0.9800 . ?
C2A H2AA 0.9800 . ?
C2A H2AB 0.9800 . ?

loop_
_geom_torsion_atom_site_label_1
_geom_torsion_atom_site_label_2
_geom_torsion_atom_site_label_3
_geom_torsion_atom_site_label_4
_geom_torsion
_geom_torsion_site_symmetry_1
_geom_torsion_site_symmetry_2
_geom_torsion_site_symmetry_3
_geom_torsion_site_symmetry_4
_geom_torsion_publ_flag
Ni1 S1 C15 S3 178.45(12) . . . . ?
Ni1 S1 C15 C16 1.1(2) . . . . ?
Ni1 S2 C16 S4 -178.30(12) . . . . ?
Ni1 S2 C16 C15 0.2(2) . . . . ?
Ni1 S7 C19 S9 178.62(12) . . . . ?
Ni1 S7 C19 C18 -1.1(2) . . . . ?
Ni1 S6 C18 S8 178.98(13) . . . . ?
Ni1 S6 C18 C19 0.4(2) . . . . ?
S1 C15 C16 S4 177.65(12) . . . . ?
S1 C15 C16 S2 -0.9(3) . . . . ?
S3 C15 C16 S4 0.1(3) . . . . ?
S3 C15 C16 S2 -178.48(13) . . . . ?
S9 C19 C18 S6 -179.24(13) . . . . ?
S9 C19 C18 S8 2.1(3) . . . . ?
S7 C19 C18 S6 0.4(3) . . . . ?
S7 C19 C18 S8 -178.22(13) . . . . ?
O5 C10 C9 O4 -66.0(3) . . . . ?
O5 C11 C12 O6 63.7(3) . . . . ?
O4 C8 C7 O3 58.0(3) . . . . ?
O1 C14 C13 O6 -65.3(3) . . . . ?
O1 C3 C4 O2 65.9(3) . . . . ?
N1 C1A C2A Br1B 74.7(7) . . . . ?
N1 C1 C2 Br1 -96.9(18) . . . . ?
O3 C6 C5 O2 -64.4(4) . . . . ?
C19 S9 C20 S8 1.05(16) . . . . ?
C19 S9 C20 S10 -178.65(17) . . . . ?
C15 S3 C17 S4 -0.77(15) . . . . ?
C15 S3 C17 S5 179.35(16) . . . . ?
C16 S4 C17 S3 0.82(15) . . . . ?
C16 S4 C17 S5 -179.30(16) . . . . ?
C18 S8 C20 S9 -0.16(16) . . . . ?
C18 S8 C20 S10 179.53(18) . . . . ?
C20 S9 C19 S7 178.39(15) . . . . ?
C20 S9 C19 C18 -1.9(2) . . . . ?
C20 S8 C18 S6 -179.79(17) . . . . ?
C20 S8 C18 C19 -1.2(2) . . . . ?
C17 S3 C15 S1 -177.10(15) . . . . ?
C17 S3 C15 C16 0.4(2) . . . . ?
C17 S4 C16 S2 178.01(15) . . . . ?
C17 S4 C16 C15 -0.6(2) . . . . ?
C10 O5 C11 C12 -178.9(2) . . . . ?
C8 O4 C9 C10 -174.1(2) . . . . ?
C11 O5 C10 C9 -174.8(2) . . . . ?
C12 O6 C13 C14 -169.4(2) . . . . ?
C9 O4 C8 C7 169.4(2) . . . . ?
C14 O1 C3 C4 -179.4(3) . . . . ?
C3 O1 C14 C13 170.9(3) . . . . ?
C13 O6 C12 C11 172.6(2) . . . . ?
C7 O3 C6 C5 -175.0(3) . . . . ?
C4 O2 C5 C6 -170.3(3) . . . . ?
C6 O3 C7 C8 -171.7(3) . . . . ?
C5 O2 C4 C3 172.4(3) . . . . ?
